data_2105177
loop_
_publ_author_name
'Siegler, Maxime A.'
'Parkin, Sean'
'Brock, Carolyn Pratt'

_publ_section_title
;
 [Ni(MeCN)(H~2~O)~2~(NO~3~)~2~]&#x00B7;(15-crown-5)&#x00B7;MeCN: detailed
 study of a four-phase sequence that includes an intermediate modulated
 phase
;
_journal_issue 4
_journal_name_full 'Acta Crystallographica Section B'
_journal_page_first 389
_journal_page_last 400
_journal_paper_doi 10.1107/S0108768112018319
_journal_volume 68
_journal_year 2012
_chemical_formula_moiety 'C10 H20 O5, C2 H7 N3 Ni O8, C2 H3 N'
_chemical_formula_sum 'C14 H30 N4 Ni O13'
_chemical_formula_weight 521.13
_chemical_name_systematic
;
acetonitrilediaqual-\k^1^O-nitrato-\k^2^O-nitratonickel(II) (15-crown-5)
acetonitrile solvate
;
_space_group_IT_number 2
_symmetry_cell_setting triclinic
_symmetry_space_group_name_Hall '-P 1'
_symmetry_space_group_name_H-M 'P -1'
_atom_sites_solution_hydrogens geom
_atom_sites_solution_primary direct
_atom_sites_solution_secondary difmap
_audit_creation_method 'SHELXL-97 and C P Brock'
_cell_angle_alpha 90.0360(10)
_cell_angle_beta 105.4640(10)
_cell_angle_gamma 90.0260(10)
_cell_formula_units_Z 4
_cell_length_a 12.15350(10)
_cell_length_b 12.16240(10)
_cell_length_c 16.0614(2)
_cell_measurement_reflns_used 10237
_cell_measurement_temperature 120(2)
_cell_measurement_theta_max 27.48
_cell_measurement_theta_min 1.00
_cell_volume 2288.18(4)
_computing_cell_refinement 'DENZO-SMN (Nonius, 1999)'
_computing_data_collection 'COLLECT (Nonius, 1999)'
_computing_data_reduction 'DENZO-SMN (Nonius, 1999)'
_computing_molecular_graphics 'Mercury (Macrae et al., 2008)'
_computing_publication_material 'SHELX-97 and local procedures'
_computing_structure_refinement 'SHELXL-97 (Sheldrick, 2008)'
_computing_structure_solution 'SHELXS-97 (Sheldrick, 2008)'
_diffrn_ambient_temperature 120(2)
_diffrn_detector_area_resol_mean 18
_diffrn_measured_fraction_theta_full 0.997
_diffrn_measured_fraction_theta_max 0.997
_diffrn_measurement_device_type 'Nonius KappaCCD diffractometer'
_diffrn_measurement_method '\w scans at fixed \c = 55\%'
_diffrn_radiation_monochromator graphite
_diffrn_radiation_source 'fine-focus sealed tube'
_diffrn_radiation_type MoK\a
_diffrn_radiation_wavelength 0.71073
_diffrn_reflns_av_R_equivalents 0.0398
_diffrn_reflns_av_sigmaI/netI 0.0603
_diffrn_reflns_limit_h_max 15
_diffrn_reflns_limit_h_min -15
_diffrn_reflns_limit_k_max 15
_diffrn_reflns_limit_k_min -15
_diffrn_reflns_limit_l_max 20
_diffrn_reflns_limit_l_min -20
_diffrn_reflns_number 20021
_diffrn_reflns_theta_full 27.50
_diffrn_reflns_theta_max 27.50
_diffrn_reflns_theta_min 1.32
_diffrn_standards_decay_% <2
_exptl_absorpt_coefficient_mu 0.918
_exptl_absorpt_correction_T_max 0.9138
_exptl_absorpt_correction_T_min 0.8030
_exptl_absorpt_correction_type multi-scan
_exptl_absorpt_process_details 'Scalepack (Otwinowski & Minor, 2006)'
_exptl_crystal_colour 'pale green'
_exptl_crystal_density_diffrn 1.513
_exptl_crystal_density_method 'not measured'
_exptl_crystal_description parallelepiped
_exptl_crystal_F_000 1096
_exptl_crystal_size_max 0.25
_exptl_crystal_size_mid 0.15
_exptl_crystal_size_min 0.10
_refine_diff_density_max 1.142
_refine_diff_density_min -0.527
_refine_ls_extinction_method none
_refine_ls_goodness_of_fit_ref 1.129
_refine_ls_hydrogen_treatment mixed
_refine_ls_matrix_type full
_refine_ls_number_parameters 606
_refine_ls_number_reflns 10485
_refine_ls_number_restraints 12
_refine_ls_restrained_S_all 1.129
_refine_ls_R_factor_all 0.0720
_refine_ls_R_factor_gt 0.0438
_refine_ls_shift/su_max 0.002
_refine_ls_shift/su_mean 0.000
_refine_ls_structure_factor_coef Fsqd
_refine_ls_weighting_details 'calc w=1/[\s^2^(Fo^2^)+(0.0460P)^2^+0.3995P] where P=(Fo^2^+2Fc^2^)/3'
_refine_ls_weighting_scheme calc
_refine_ls_wR_factor_gt 0.0988
_refine_ls_wR_factor_ref 0.1092
_reflns_number_gt 7796
_reflns_number_total 10485
_reflns_threshold_expression >2\s(I)
_cod_data_source_file hw5021.cif
_cod_data_source_block 120K_IV_1
_cod_database_code 2105177
_cod_database_fobs_code 2105177

loop_
_symmetry_equiv_pos_as_xyz
'x, y, z'
'-x, -y, -z'

loop_
_atom_site_type_symbol
_atom_site_label
_atom_site_fract_x
_atom_site_fract_y
_atom_site_fract_z
_atom_site_U_iso_or_equiv
_atom_site_adp_type
_atom_site_calc_flag
_atom_site_refinement_flags
_atom_site_occupancy
_atom_site_symmetry_multiplicity
C C1_1 0.0605(4) 0.1556(4) 0.3064(3) 0.0274(12) Uani d . 1 1
H H1A_1 0.0612 0.1694 0.2458 0.033 Uiso calc R 1 1
H H1B_1 -0.0189 0.1394 0.3076 0.033 Uiso calc R 1 1
C C2_1 0.1368(4) 0.0603(4) 0.3424(3) 0.0254(12) Uani d . 1 1
H H2A_1 0.1369 0.0471 0.4033 0.031 Uiso calc R 1 1
H H2B_1 0.1093 -0.0071 0.3087 0.031 Uiso calc R 1 1
C C3_1 0.3326(4) 0.0064(4) 0.3757(3) 0.0321(12) Uani d . 1 1
H H3A_1 0.3228 -0.0599 0.3387 0.039 Uiso calc R 1 1
H H3B_1 0.3235 -0.0153 0.4329 0.039 Uiso calc R 1 1
C C4_1 0.4482(4) 0.0540(4) 0.3858(3) 0.0265(11) Uani d . 1 1
H H4A_1 0.5065 -0.0048 0.4001 0.032 Uiso calc R 1 1
H H4B_1 0.4523 0.0888 0.3310 0.032 Uiso calc R 1 1
C C5_1 0.5708(3) 0.1992(4) 0.4631(3) 0.0247(11) Uani d . 1 1
H H5A_1 0.6280 0.1552 0.4438 0.030 Uiso calc R 1 1
H H5B_1 0.6034 0.2175 0.5248 0.030 Uiso calc R 1 1
C C6_1 0.5476(3) 0.3037(4) 0.4114(3) 0.0233(10) Uani d . 1 1
H H6A_1 0.6187 0.3471 0.4201 0.028 Uiso calc R 1 1
H H6B_1 0.5184 0.2866 0.3492 0.028 Uiso calc R 1 1
C C7_1 0.4348(4) 0.4651(4) 0.3958(3) 0.0237(11) Uani d . 1 1
H H7A_1 0.4289 0.4557 0.3336 0.028 Uiso calc R 1 1
H H7B_1 0.4933 0.5218 0.4194 0.028 Uiso calc R 1 1
C C8_1 0.3223(4) 0.4991(4) 0.4083(3) 0.0265(12) Uani d . 1 1
H H8A_1 0.3208 0.4852 0.4688 0.032 Uiso calc R 1 1
H H8B_1 0.3102 0.5787 0.3966 0.032 Uiso calc R 1 1
C C9_1 0.1257(4) 0.4423(4) 0.3682(3) 0.0245(11) Uani d . 1 1
H H9A_1 0.0885 0.5138 0.3494 0.029 Uiso calc R 1 1
H H9B_1 0.1339 0.4338 0.4309 0.029 Uiso calc R 1 1
C C10_1 0.0560(4) 0.3511(4) 0.3195(3) 0.0273(12) Uani d . 1 1
H H10A_1 -0.0244 0.3586 0.3214 0.033 Uiso calc R 1 1
H H10B_1 0.0581 0.3530 0.2583 0.033 Uiso calc R 1 1
O O1_1 0.1023(2) 0.2496(2) 0.35835(17) 0.0231(7) Uani d . 1 1
O O2_1 0.2484(3) 0.0867(3) 0.33728(19) 0.0249(7) Uani d . 1 1
O O3_1 0.4699(2) 0.1349(2) 0.45404(19) 0.0246(7) Uani d . 1 1
O O4_1 0.4656(2) 0.3638(2) 0.44028(19) 0.0236(7) Uani d . 1 1
O O5_1 0.2350(3) 0.4381(3) 0.35108(19) 0.0261(8) Uani d . 1 1
Ni Ni1_1 0.30254(4) 0.26690(4) 0.13561(4) 0.01919(13) Uani d . 1 1
O O6_1 0.3038(2) 0.2684(2) 0.26217(17) 0.0189(6) Uani d D 1 1
H H6C_1 0.293(3) 0.2052(16) 0.279(3) 0.028 Uiso d D 1 1
H H6D_1 0.267(3) 0.310(2) 0.287(2) 0.028 Uiso d D 1 1
O O7_1 0.2910(2) 0.2650(3) 0.00822(16) 0.0344(8) Uani d D 1 1
H H7C_1 0.3496(19) 0.271(4) -0.007(2) 0.052 Uiso d D 1 1
H H7D_1 0.238(2) 0.246(4) -0.0340(19) 0.052 Uiso d D 1 1
N N1_1 0.2214(3) 0.0426(4) 0.1375(2) 0.0301(10) Uani d . 1 1
O O8_1 0.3106(2) 0.0978(2) 0.14704(18) 0.0364(7) Uani d . 1 1
O O9_1 0.1261(3) 0.0889(3) 0.1139(2) 0.0521(8) Uani d . 1 1
O O10_1 0.2218(3) -0.0559(3) 0.1543(2) 0.0496(10) Uani d . 1 1
N N2_1 0.1905(3) 0.4392(4) 0.1184(3) 0.0317(10) Uani d . 1 1
O O11_1 0.2970(3) 0.4397(2) 0.1385(2) 0.0276(7) Uani d . 1 1
O O12_1 0.1411(2) 0.3462(3) 0.1074(2) 0.0333(8) Uani d . 1 1
O O13_1 0.1355(3) 0.5274(3) 0.1124(3) 0.0635(12) Uani d . 1 1
C C11_1 0.6910(3) 0.2377(4) 0.2547(3) 0.0341(11) Uani d . 1 1
H H11A_1 0.7126 0.3008 0.2937 0.051 Uiso calc R 1 1
H H11B_1 0.7396 0.2354 0.2149 0.051 Uiso calc R 1 1
H H11C_1 0.7008 0.1697 0.2886 0.051 Uiso calc R 1 1
C C12_1 0.5708(3) 0.2485(4) 0.2050(2) 0.0243(9) Uani d . 1 1
N N3_1 0.4779(3) 0.2552(3) 0.1688(2) 0.0269(9) Uani d . 1 1
C C13_1 -0.0679(3) 0.2302(5) -0.0119(3) 0.0398(12) Uani d . 1 1
H H13A_1 0.0083 0.1981 0.0097 0.060 Uiso calc R 1 1
H H13B_1 -0.0624 0.2987 -0.0427 0.060 Uiso calc R 1 1
H H13C_1 -0.1176 0.1784 -0.0514 0.060 Uiso calc R 1 1
C C14_1 -0.1145(3) 0.2529(4) 0.0591(3) 0.0281(11) Uani d . 1 1
N N4_1 -0.1530(3) 0.2695(4) 0.1159(3) 0.0397(11) Uani d . 1 1
C C1_2 0.0645(4) 0.3399(4) 0.8075(3) 0.0262(12) Uani d . 1 1
H H1A_2 -0.0161 0.3555 0.8056 0.031 Uiso calc R 1 1
H H1B_2 0.0698 0.3277 0.7478 0.031 Uiso calc R 1 1
C C2_2 0.1389(4) 0.4340(4) 0.8479(3) 0.0287(12) Uani d . 1 1
H H2A_2 0.1124 0.5028 0.8159 0.034 Uiso calc R 1 1
H H2B_2 0.1366 0.4440 0.9086 0.034 Uiso calc R 1 1
C C3_2 0.3371(4) 0.4866(4) 0.8834(3) 0.0270(11) Uani d . 1 1
H H3A_2 0.3295 0.5060 0.9415 0.032 Uiso calc R 1 1
H H3B_2 0.3270 0.5543 0.8481 0.032 Uiso calc R 1 1
C C4_2 0.4533(4) 0.4384(4) 0.8908(3) 0.0245(11) Uani d . 1 1
H H4A_2 0.4554 0.4035 0.8355 0.029 Uiso calc R 1 1
H H4B_2 0.5120 0.4970 0.9044 0.029 Uiso calc R 1 1
C C5_2 0.5749(3) 0.2941(4) 0.9631(3) 0.0263(11) Uani d . 1 1
H H5A_2 0.6095 0.2729 1.0240 0.032 Uiso calc R 1 1
H H5B_2 0.6313 0.3393 0.9439 0.032 Uiso calc R 1 1
C C6_2 0.5493(3) 0.1916(3) 0.9083(3) 0.0249(11) Uani d . 1 1
H H6A_2 0.5187 0.2113 0.8466 0.030 Uiso calc R 1 1
H H6B_2 0.6197 0.1478 0.9146 0.030 Uiso calc R 1 1
C C7_2 0.4360(4) 0.0283(4) 0.8929(3) 0.0267(11) Uani d . 1 1
H H7A_2 0.4947 -0.0282 0.9161 0.032 Uiso calc R 1 1
H H7B_2 0.4294 0.0377 0.8305 0.032 Uiso calc R 1 1
C C8_2 0.3230(4) -0.0063(4) 0.9062(3) 0.0279(12) Uani d . 1 1
H H8A_2 0.3094 -0.0854 0.8926 0.034 Uiso calc R 1 1
H H8B_2 0.3226 0.0057 0.9671 0.034 Uiso calc R 1 1
C C9_2 0.1275(4) 0.0502(4) 0.8678(3) 0.0300(12) Uani d . 1 1
H H9A_2 0.1366 0.0559 0.9308 0.036 Uiso calc R 1 1
H H9B_2 0.0916 -0.0215 0.8475 0.036 Uiso calc R 1 1
C C10_2 0.0541(4) 0.1436(4) 0.8208(3) 0.0238(11) Uani d . 1 1
H H10A_2 0.0519 0.1424 0.7587 0.029 Uiso calc R 1 1
H H10B_2 -0.0249 0.1363 0.8260 0.029 Uiso calc R 1 1
O O1_2 0.1037(2) 0.2441(3) 0.85961(17) 0.0252(7) Uani d . 1 1
O O2_2 0.2529(2) 0.4083(3) 0.8443(2) 0.0224(7) Uani d . 1 1
O O3_2 0.4755(2) 0.3583(2) 0.95841(18) 0.0234(7) Uani d . 1 1
O O4_2 0.4671(3) 0.1302(2) 0.93746(19) 0.0245(7) Uani d . 1 1
O O5_2 0.2354(2) 0.0588(3) 0.8497(2) 0.0248(8) Uani d . 1 1
Ni Ni2_2 0.29719(5) 0.22453(4) 0.63423(4) 0.01919(13) Uani d . 1 1
O O6_2 0.3031(2) 0.2282(3) 0.76123(17) 0.0204(6) Uani d D 1 1
H H6C_2 0.287(3) 0.175(2) 0.790(2) 0.031 Uiso d D 1 1
H H6D_2 0.277(3) 0.2828(19) 0.781(3) 0.031 Uiso d D 1 1
O O7_2 0.2875(2) 0.2164(3) 0.50733(16) 0.0304(8) Uani d D 1 1
H H7C_2 0.344(2) 0.205(4) 0.487(2) 0.046 Uiso d D 1 1
H H7D_2 0.232(2) 0.214(4) 0.4638(18) 0.046 Uiso d D 1 1
N N1_2 0.2438(4) 0.4601(3) 0.6431(2) 0.0300(10) Uani d . 1 1
O O8_2 0.3471(2) 0.4704(2) 0.68261(18) 0.0385(7) Uani d . 1 1
O O9_2 0.2094(2) 0.3649(2) 0.61175(16) 0.0353(7) Uani d . 1 1
O O10_2 0.1820(3) 0.5373(3) 0.6311(3) 0.0648(12) Uani d . 1 1
N N2_2 0.1970(4) 0.0395(4) 0.6213(3) 0.0323(10) Uani d . 1 1
O O11_2 0.3068(3) 0.0508(2) 0.6425(2) 0.0269(7) Uani d . 1 1
O O12_2 0.1431(2) 0.1303(3) 0.61006(19) 0.0263(7) Uani d . 1 1
O O13_2 0.1505(3) -0.0472(3) 0.6136(3) 0.0572(11) Uani d . 1 1
C C11_2 0.6793(3) 0.2910(4) 0.7511(3) 0.0346(12) Uani d . 1 1
H H11A_2 0.6844 0.3616 0.7813 0.052 Uiso calc R 1 1
H H11B_2 0.7286 0.2924 0.7118 0.052 Uiso calc R 1 1
H H11C_2 0.7040 0.2319 0.7935 0.052 Uiso calc R 1 1
C C12_2 0.5633(3) 0.2718(4) 0.7025(2) 0.0227(9) Uani d . 1 1
N N3_2 0.4695(3) 0.2557(3) 0.6659(2) 0.0249(8) Uani d . 1 1
C C13_2 -0.0542(3) 0.2712(5) 0.4978(3) 0.0440(13) Uani d . 1 1
H H13A_2 -0.1111 0.2867 0.4432 0.066 Uiso calc R 1 1
H H13B_2 -0.0095 0.2065 0.4908 0.066 Uiso calc R 1 1
H H13C_2 -0.0033 0.3346 0.5142 0.066 Uiso calc R 1 1
C C14_2 -0.1117(3) 0.2500(4) 0.5649(3) 0.0281(10) Uani d . 1 1
N N4_2 -0.1578(3) 0.2351(4) 0.6161(3) 0.0410(11) Uani d . 1 1

loop_
_atom_site_aniso_label
_atom_site_aniso_U_11
_atom_site_aniso_U_22
_atom_site_aniso_U_33
_atom_site_aniso_U_12
_atom_site_aniso_U_13
_atom_site_aniso_U_23
C1_1 0.021(2) 0.035(3) 0.021(3) 0.002(2) -0.004(2) -0.004(2)
C2_1 0.028(2) 0.029(3) 0.022(3) -0.007(2) 0.011(2) -0.003(2)
C3_1 0.040(3) 0.017(2) 0.037(3) 0.000(2) 0.007(2) -0.003(2)
C4_1 0.029(3) 0.021(2) 0.029(3) 0.014(2) 0.009(2) -0.001(2)
C5_1 0.0141(19) 0.039(3) 0.021(2) 0.0089(19) 0.0034(17) 0.007(2)
C6_1 0.018(2) 0.035(3) 0.019(2) 0.0000(19) 0.0087(17) 0.004(2)
C7_1 0.024(2) 0.024(2) 0.019(3) 0.001(2) -0.001(2) -0.001(2)
C8_1 0.028(3) 0.019(2) 0.030(3) 0.0056(19) 0.005(2) -0.005(2)
C9_1 0.020(2) 0.031(3) 0.024(3) 0.008(2) 0.007(2) 0.002(2)
C10_1 0.017(2) 0.033(3) 0.031(3) 0.008(2) 0.006(2) 0.000(2)
O1_1 0.0196(14) 0.0262(18) 0.0203(17) 0.0050(15) -0.0001(12) 0.0019(16)
O2_1 0.0251(16) 0.0233(17) 0.0254(18) 0.0024(14) 0.0055(13) 0.0066(14)
O3_1 0.0238(16) 0.0298(17) 0.0222(17) -0.0029(14) 0.0097(13) -0.0005(14)
O4_1 0.0237(17) 0.0247(17) 0.0252(18) 0.0045(14) 0.0113(14) 0.0012(14)
O5_1 0.0241(17) 0.0331(19) 0.0212(17) 0.0028(15) 0.0063(13) -0.0039(16)
Ni1_1 0.0190(3) 0.0246(3) 0.0151(3) -0.0035(3) 0.0064(2) -0.0001(3)
O6_1 0.0252(14) 0.0164(15) 0.0155(16) 0.0019(14) 0.0063(11) 0.0005(13)
O7_1 0.0200(14) 0.072(2) 0.0125(15) -0.0080(17) 0.0060(11) -0.0050(16)
N1_1 0.033(2) 0.035(2) 0.023(2) -0.0040(18) 0.0096(17) -0.0074(18)
O8_1 0.0400(17) 0.0297(16) 0.0452(17) -0.0081(15) 0.0211(14) -0.0059(14)
O9_1 0.0407(19) 0.054(2) 0.057(2) 0.0083(17) 0.0046(15) 0.0066(17)
O10_1 0.072(2) 0.0217(18) 0.065(2) -0.0137(16) 0.035(2) -0.0065(16)
N2_1 0.028(2) 0.037(3) 0.031(2) 0.0131(19) 0.0113(18) 0.0006(18)
O11_1 0.0231(16) 0.0258(16) 0.0372(18) 0.0060(14) 0.0137(13) 0.0085(16)
O12_1 0.0250(17) 0.043(2) 0.0316(18) -0.0046(14) 0.0070(13) -0.0036(15)
O13_1 0.064(3) 0.052(2) 0.068(3) 0.039(2) 0.005(2) 0.002(2)
C11_1 0.0218(19) 0.054(3) 0.027(2) 0.007(2) 0.0058(16) 0.002(2)
C12_1 0.029(2) 0.031(2) 0.018(2) 0.0007(19) 0.0135(17) 0.0043(19)
N3_1 0.0261(17) 0.038(2) 0.0172(18) 0.0053(19) 0.0067(14) 0.0005(19)
C13_1 0.036(2) 0.053(3) 0.031(3) -0.003(2) 0.010(2) -0.006(2)
C14_1 0.017(2) 0.032(3) 0.034(3) -0.004(2) 0.0037(19) 0.003(2)
N4_1 0.032(2) 0.046(3) 0.043(3) -0.001(2) 0.0144(19) 0.001(2)
C1_2 0.020(2) 0.031(3) 0.031(3) 0.011(2) 0.012(2) 0.004(2)
C2_2 0.017(2) 0.024(3) 0.042(3) 0.009(2) 0.004(2) -0.001(2)
C3_2 0.024(2) 0.024(3) 0.032(3) -0.0095(19) 0.005(2) -0.009(2)
C4_2 0.020(2) 0.028(3) 0.025(3) 0.0012(19) 0.0047(19) 0.000(2)
C5_2 0.021(2) 0.032(3) 0.027(3) 0.007(2) 0.0075(18) 0.009(2)
C6_2 0.027(2) 0.028(3) 0.019(2) 0.001(2) 0.0050(19) 0.007(2)
C7_2 0.035(3) 0.021(2) 0.025(3) 0.003(2) 0.010(2) -0.001(2)
C8_2 0.033(3) 0.023(3) 0.024(3) 0.005(2) 0.002(2) 0.003(2)
C9_2 0.030(3) 0.033(3) 0.029(3) -0.009(2) 0.011(2) 0.002(2)
C10_2 0.024(2) 0.028(3) 0.018(2) -0.007(2) 0.0035(19) -0.009(2)
O1_2 0.0245(15) 0.0311(19) 0.0184(17) -0.0022(16) 0.0026(12) 0.0006(16)
O2_2 0.0150(15) 0.0234(17) 0.0291(18) 0.0004(13) 0.0067(12) -0.0004(14)
O3_2 0.0199(15) 0.0283(17) 0.0229(18) -0.0010(13) 0.0075(13) 0.0020(14)
O4_2 0.0302(18) 0.0250(17) 0.0194(17) -0.0012(15) 0.0088(14) -0.0011(14)
O5_2 0.0188(16) 0.0283(19) 0.0277(18) 0.0012(14) 0.0068(13) 0.0071(15)
Ni2_2 0.0186(3) 0.0245(3) 0.0147(3) 0.0032(3) 0.0048(2) 0.0006(3)
O6_2 0.0245(14) 0.0228(16) 0.0165(16) 0.0048(14) 0.0099(11) 0.0012(14)
O7_2 0.0215(14) 0.058(2) 0.0124(15) 0.0086(15) 0.0062(11) -0.0040(15)
N1_2 0.046(3) 0.025(2) 0.017(2) -0.0002(18) 0.0061(17) 0.0010(17)
O8_2 0.0344(16) 0.0333(17) 0.0473(18) -0.0044(13) 0.0103(13) -0.0021(15)
O9_2 0.0442(18) 0.0269(17) 0.0299(15) 0.0032(13) 0.0015(13) -0.0039(12)
O10_2 0.071(3) 0.027(2) 0.092(3) 0.0259(19) 0.016(2) 0.0008(19)
N2_2 0.034(2) 0.034(3) 0.026(2) -0.0054(18) 0.0035(17) -0.0001(18)
O11_2 0.0240(16) 0.0277(16) 0.0275(17) 0.0092(14) 0.0044(13) 0.0022(15)
O12_2 0.0134(14) 0.0342(18) 0.0292(17) -0.0035(13) 0.0018(12) -0.0017(14)
O13_2 0.057(2) 0.045(2) 0.066(3) -0.0291(19) 0.0098(19) 0.001(2)
C11_2 0.023(2) 0.056(3) 0.025(2) -0.003(2) 0.0060(17) 0.001(2)
C12_2 0.027(2) 0.024(2) 0.020(2) -0.0050(18) 0.0108(17) 0.0018(18)
N3_2 0.0289(18) 0.028(2) 0.0205(19) -0.0010(18) 0.0120(14) -0.0003(18)
C13_2 0.034(2) 0.053(3) 0.048(3) 0.011(3) 0.017(2) 0.019(3)
C14_2 0.027(2) 0.025(3) 0.031(3) 0.001(2) 0.006(2) 0.003(2)
N4_2 0.036(2) 0.045(3) 0.045(3) 0.002(2) 0.016(2) 0.000(2)

loop_
_atom_type_symbol
_atom_type_description
_atom_type_scat_dispersion_real
_atom_type_scat_dispersion_imag
_atom_type_scat_source
C C 0.0033 0.0016 'International Tables Vol C Tables 4.2.6.8 and 6.1.1.4'
H H 0.0000 0.0000 'International Tables Vol C Tables 4.2.6.8 and 6.1.1.4'
O O 0.0106 0.0060 'International Tables Vol C Tables 4.2.6.8 and 6.1.1.4'
N N 0.0061 0.0033 'International Tables Vol C Tables 4.2.6.8 and 6.1.1.4'
Ni Ni 0.3393 1.1124 'International Tables Vol C Tables 4.2.6.8 and 6.1.1.4'

loop_
_geom_angle_atom_site_label_1
_geom_angle_atom_site_label_2
_geom_angle_atom_site_label_3
_geom_angle
_geom_angle_publ_flag
O1_1 C1_1 C2_1 107.9(3) no
O1_1 C1_1 H1A_1 110.1 no
C2_1 C1_1 H1A_1 110.1 no
O1_1 C1_1 H1B_1 110.1 no
C2_1 C1_1 H1B_1 110.1 no
H1A_1 C1_1 H1B_1 108.4 no
O2_1 C2_1 C1_1 107.8(4) no
O2_1 C2_1 H2A_1 110.2 no
C1_1 C2_1 H2A_1 110.2 no
O2_1 C2_1 H2B_1 110.2 no
C1_1 C2_1 H2B_1 110.2 no
H2A_1 C2_1 H2B_1 108.5 no
O2_1 C3_1 C4_1 109.1(4) no
O2_1 C3_1 H3A_1 109.9 no
C4_1 C3_1 H3A_1 109.9 no
O2_1 C3_1 H3B_1 109.9 no
C4_1 C3_1 H3B_1 109.9 no
H3A_1 C3_1 H3B_1 108.3 no
O3_1 C4_1 C3_1 108.8(4) no
O3_1 C4_1 H4A_1 109.9 no
C3_1 C4_1 H4A_1 109.9 no
O3_1 C4_1 H4B_1 109.9 no
C3_1 C4_1 H4B_1 109.9 no
H4A_1 C4_1 H4B_1 108.3 no
O3_1 C5_1 C6_1 112.2(3) no
O3_1 C5_1 H5A_1 109.2 no
C6_1 C5_1 H5A_1 109.2 no
O3_1 C5_1 H5B_1 109.2 no
C6_1 C5_1 H5B_1 109.2 no
H5A_1 C5_1 H5B_1 107.9 no
O4_1 C6_1 C5_1 107.6(3) no
O4_1 C6_1 H6A_1 110.2 no
C5_1 C6_1 H6A_1 110.2 no
O4_1 C6_1 H6B_1 110.2 no
C5_1 C6_1 H6B_1 110.2 no
H6A_1 C6_1 H6B_1 108.5 no
O4_1 C7_1 C8_1 107.5(4) no
O4_1 C7_1 H7A_1 110.2 no
C8_1 C7_1 H7A_1 110.2 no
O4_1 C7_1 H7B_1 110.2 no
C8_1 C7_1 H7B_1 110.2 no
H7A_1 C7_1 H7B_1 108.5 no
O5_1 C8_1 C7_1 108.8(3) no
O5_1 C8_1 H8A_1 109.9 no
C7_1 C8_1 H8A_1 109.9 no
O5_1 C8_1 H8B_1 109.9 no
C7_1 C8_1 H8B_1 109.9 no
H8A_1 C8_1 H8B_1 108.3 no
O5_1 C9_1 C10_1 107.5(4) no
O5_1 C9_1 H9A_1 110.2 no
C10_1 C9_1 H9A_1 110.2 no
O5_1 C9_1 H9B_1 110.2 no
C10_1 C9_1 H9B_1 110.2 no
H9A_1 C9_1 H9B_1 108.5 no
O1_1 C10_1 C9_1 108.2(3) no
O1_1 C10_1 H10A_1 110.1 no
C9_1 C10_1 H10A_1 110.1 no
O1_1 C10_1 H10B_1 110.1 no
C9_1 C10_1 H10B_1 110.1 no
H10A_1 C10_1 H10B_1 108.4 no
C1_1 O1_1 C10_1 113.5(3) no
C2_1 O2_1 C3_1 113.9(3) no
C5_1 O3_1 C4_1 115.3(3) no
C6_1 O4_1 C7_1 113.5(3) no
C8_1 O5_1 C9_1 115.5(3) no
O7_1 Ni1_1 O6_1 176.57(11) no
O7_1 Ni1_1 N3_1 92.82(11) no
O6_1 Ni1_1 N3_1 90.59(11) no
O7_1 Ni1_1 O8_1 93.91(14) no
O6_1 Ni1_1 O8_1 86.09(12) no
N3_1 Ni1_1 O8_1 83.44(14) no
O7_1 Ni1_1 O11_1 92.27(15) no
O6_1 Ni1_1 O11_1 87.77(13) no
N3_1 Ni1_1 O11_1 95.81(15) no
O8_1 Ni1_1 O11_1 173.80(12) no
O7_1 Ni1_1 O12_1 88.75(12) no
O6_1 Ni1_1 O12_1 88.26(11) no
N3_1 Ni1_1 O12_1 156.96(15) no
O8_1 Ni1_1 O12_1 119.40(12) no
O11_1 Ni1_1 O12_1 61.16(12) no
Ni1_1 O6_1 H6C_1 111(3) no
Ni1_1 O6_1 H6D_1 128(3) no
H6C_1 O6_1 H6D_1 104(2) no
Ni1_1 O7_1 H7C_1 118(3) no
Ni1_1 O7_1 H7D_1 131(3) no
H7C_1 O7_1 H7D_1 109(3) no
O10_1 N1_1 O8_1 123.0(4) no
O10_1 N1_1 O9_1 117.0(4) no
O8_1 N1_1 O9_1 119.9(4) no
N1_1 O8_1 Ni1_1 120.3(3) no
O11_1 N2_1 O13_1 120.8(4) no
O11_1 N2_1 O12_1 117.3(4) no
O13_1 N2_1 O12_1 121.9(4) no
N2_1 O11_1 Ni1_1 91.6(3) no
N2_1 O12_1 Ni1_1 90.0(2) no
C12_1 C11_1 H11A_1 109.5 no
C12_1 C11_1 H11B_1 109.5 no
H11A_1 C11_1 H11B_1 109.5 no
C12_1 C11_1 H11C_1 109.5 no
H11A_1 C11_1 H11C_1 109.5 no
H11B_1 C11_1 H11C_1 109.5 no
N3_1 C12_1 C11_1 178.1(5) no
C12_1 N3_1 Ni1_1 164.5(3) no
C14_1 C13_1 H13A_1 109.5 no
C14_1 C13_1 H13B_1 109.5 no
H13A_1 C13_1 H13B_1 109.5 no
C14_1 C13_1 H13C_1 109.5 no
H13A_1 C13_1 H13C_1 109.5 no
H13B_1 C13_1 H13C_1 109.5 no
N4_1 C14_1 C13_1 178.8(6) no
O1_2 C1_2 C2_2 107.4(4) no
O1_2 C1_2 H1A_2 110.2 no
C2_2 C1_2 H1A_2 110.2 no
O1_2 C1_2 H1B_2 110.2 no
C2_2 C1_2 H1B_2 110.2 no
H1A_2 C1_2 H1B_2 108.5 no
O2_2 C2_2 C1_2 107.1(4) no
O2_2 C2_2 H2A_2 110.3 no
C1_2 C2_2 H2A_2 110.3 no
O2_2 C2_2 H2B_2 110.3 no
C1_2 C2_2 H2B_2 110.3 no
H2A_2 C2_2 H2B_2 108.6 no
O2_2 C3_2 C4_2 109.0(4) no
O2_2 C3_2 H3A_2 109.9 no
C4_2 C3_2 H3A_2 109.9 no
O2_2 C3_2 H3B_2 109.9 no
C4_2 C3_2 H3B_2 109.9 no
H3A_2 C3_2 H3B_2 108.3 no
O3_2 C4_2 C3_2 108.0(4) no
O3_2 C4_2 H4A_2 110.1 no
C3_2 C4_2 H4A_2 110.1 no
O3_2 C4_2 H4B_2 110.1 no
C3_2 C4_2 H4B_2 110.1 no
H4A_2 C4_2 H4B_2 108.4 no
O3_2 C5_2 C6_2 112.5(3) no
O3_2 C5_2 H5A_2 109.1 no
C6_2 C5_2 H5A_2 109.1 no
O3_2 C5_2 H5B_2 109.1 no
C6_2 C5_2 H5B_2 109.1 no
H5A_2 C5_2 H5B_2 107.8 no
O4_2 C6_2 C5_2 107.1(3) no
O4_2 C6_2 H6A_2 110.3 no
C5_2 C6_2 H6A_2 110.3 no
O4_2 C6_2 H6B_2 110.3 no
C5_2 C6_2 H6B_2 110.3 no
H6A_2 C6_2 H6B_2 108.5 no
O4_2 C7_2 C8_2 107.5(4) no
O4_2 C7_2 H7A_2 110.2 no
C8_2 C7_2 H7A_2 110.2 no
O4_2 C7_2 H7B_2 110.2 no
C8_2 C7_2 H7B_2 110.2 no
H7A_2 C7_2 H7B_2 108.5 no
O5_2 C8_2 C7_2 107.8(4) no
O5_2 C8_2 H8A_2 110.1 no
C7_2 C8_2 H8A_2 110.1 no
O5_2 C8_2 H8B_2 110.1 no
C7_2 C8_2 H8B_2 110.1 no
H8A_2 C8_2 H8B_2 108.5 no
O5_2 C9_2 C10_2 107.2(4) no
O5_2 C9_2 H9A_2 110.3 no
C10_2 C9_2 H9A_2 110.3 no
O5_2 C9_2 H9B_2 110.3 no
C10_2 C9_2 H9B_2 110.3 no
H9A_2 C9_2 H9B_2 108.5 no
O1_2 C10_2 C9_2 107.4(3) no
O1_2 C10_2 H10A_2 110.2 no
C9_2 C10_2 H10A_2 110.2 no
O1_2 C10_2 H10B_2 110.2 no
C9_2 C10_2 H10B_2 110.2 no
H10A_2 C10_2 H10B_2 108.5 no
C10_2 O1_2 C1_2 113.7(3) no
C3_2 O2_2 C2_2 115.2(3) no
C5_2 O3_2 C4_2 113.6(3) no
C6_2 O4_2 C7_2 113.8(3) no
C9_2 O5_2 C8_2 113.5(3) no
O9_2 Ni2_2 O7_2 88.51(12) no
O9_2 Ni2_2 O6_2 92.15(11) no
O7_2 Ni2_2 O6_2 177.99(12) no
O9_2 Ni2_2 N3_2 110.39(14) no
O7_2 Ni2_2 N3_2 92.33(12) no
O6_2 Ni2_2 N3_2 89.23(11) no
O9_2 Ni2_2 O11_2 152.02(12) no
O7_2 Ni2_2 O11_2 90.13(14) no
O6_2 Ni2_2 O11_2 88.39(13) no
N3_2 Ni2_2 O11_2 97.59(14) no
O9_2 Ni2_2 O12_2 91.44(13) no
O7_2 Ni2_2 O12_2 88.75(12) no
O6_2 Ni2_2 O12_2 89.33(12) no
N3_2 Ni2_2 O12_2 158.16(14) no
O11_2 Ni2_2 O12_2 60.59(12) no
Ni2_2 O6_2 H6C_2 126(3) no
Ni2_2 O6_2 H6D_2 119(3) no
H6C_2 O6_2 H6D_2 104(2) no
Ni2_2 O7_2 H7C_2 125(2) no
Ni2_2 O7_2 H7D_2 132(2) no
H7C_2 O7_2 H7D_2 103(2) no
O10_2 N1_2 O8_2 120.6(4) no
O10_2 N1_2 O9_2 121.6(4) no
O8_2 N1_2 O9_2 117.7(4) no
N1_2 O9_2 Ni2_2 126.6(3) no
O13_2 N2_2 O12_2 122.8(4) no
O13_2 N2_2 O11_2 123.4(5) no
O12_2 N2_2 O11_2 113.7(4) no
N2_2 O11_2 Ni2_2 93.1(3) no
N2_2 O12_2 Ni2_2 92.6(2) no
C12_2 C11_2 H11A_2 109.5 no
C12_2 C11_2 H11B_2 109.5 no
H11A_2 C11_2 H11B_2 109.5 no
C12_2 C11_2 H11C_2 109.5 no
H11A_2 C11_2 H11C_2 109.5 no
H11B_2 C11_2 H11C_2 109.5 no
N3_2 C12_2 C11_2 177.9(4) no
C12_2 N3_2 Ni2_2 164.3(3) no
C14_2 C13_2 H13A_2 109.5 no
C14_2 C13_2 H13B_2 109.5 no
H13A_2 C13_2 H13B_2 109.5 no
C14_2 C13_2 H13C_2 109.5 no
H13A_2 C13_2 H13C_2 109.5 no
H13B_2 C13_2 H13C_2 109.5 no
N4_2 C14_2 C13_2 178.6(5) no

loop_
_geom_bond_atom_site_label_1
_geom_bond_atom_site_label_2
_geom_bond_distance
_geom_bond_publ_flag
C1_1 O1_1 1.426(5) no
C1_1 C2_1 1.501(6) no
C1_1 H1A_1 0.9900 no
C1_1 H1B_1 0.9900 no
C2_1 O2_1 1.417(5) no
C2_1 H2A_1 0.9900 no
C2_1 H2B_1 0.9900 no
C3_1 O2_1 1.431(5) no
C3_1 C4_1 1.488(6) no
C3_1 H3A_1 0.9900 no
C3_1 H3B_1 0.9900 no
C4_1 O3_1 1.444(5) no
C4_1 H4A_1 0.9900 no
C4_1 H4B_1 0.9900 no
C5_1 O3_1 1.428(5) no
C5_1 C6_1 1.503(6) no
C5_1 H5A_1 0.9900 no
C5_1 H5B_1 0.9900 no
C6_1 O4_1 1.411(5) no
C6_1 H6A_1 0.9900 no
C6_1 H6B_1 0.9900 no
C7_1 O4_1 1.424(5) no
C7_1 C8_1 1.493(6) no
C7_1 H7A_1 0.9900 no
C7_1 H7B_1 0.9900 no
C8_1 O5_1 1.414(5) no
C8_1 H8A_1 0.9900 no
C8_1 H8B_1 0.9900 no
C9_1 O5_1 1.427(5) no
C9_1 C10_1 1.485(6) no
C9_1 H9A_1 0.9900 no
C9_1 H9B_1 0.9900 no
C10_1 O1_1 1.429(5) no
C10_1 H10A_1 0.9900 no
C10_1 H10B_1 0.9900 no
Ni1_1 O7_1 2.013(3) no
Ni1_1 O6_1 2.029(3) no
Ni1_1 N3_1 2.060(3) no
Ni1_1 O8_1 2.065(3) no
Ni1_1 O11_1 2.103(3) no
Ni1_1 O12_1 2.125(3) no
O6_1 H6C_1 0.836(17) no
O6_1 H6D_1 0.847(17) no
O7_1 H7C_1 0.813(18) no
O7_1 H7D_1 0.832(18) no
N1_1 O10_1 1.228(5) no
N1_1 O8_1 1.249(5) no
N1_1 O9_1 1.253(5) no
N2_1 O11_1 1.248(5) no
N2_1 O13_1 1.255(5) no
N2_1 O12_1 1.271(5) no
C11_1 C12_1 1.472(5) no
C11_1 H11A_1 0.9800 no
C11_1 H11B_1 0.9800 no
C11_1 H11C_1 0.9800 no
C12_1 N3_1 1.127(4) no
C13_1 C14_1 1.429(5) no
C13_1 H13A_1 0.9800 no
C13_1 H13B_1 0.9800 no
C13_1 H13C_1 0.9800 no
C14_1 N4_1 1.148(5) no
C1_2 O1_2 1.440(5) no
C1_2 C2_2 1.495(7) no
C1_2 H1A_2 0.9900 no
C1_2 H1B_2 0.9900 no
C2_2 O2_2 1.437(5) no
C2_2 H2A_2 0.9900 no
C2_2 H2B_2 0.9900 no
C3_2 O2_2 1.416(5) no
C3_2 C4_2 1.505(6) no
C3_2 H3A_2 0.9900 no
C3_2 H3B_2 0.9900 no
C4_2 O3_2 1.431(5) no
C4_2 H4A_2 0.9900 no
C4_2 H4B_2 0.9900 no
C5_2 O3_2 1.423(5) no
C5_2 C6_2 1.510(6) no
C5_2 H5A_2 0.9900 no
C5_2 H5B_2 0.9900 no
C6_2 O4_2 1.423(5) no
C6_2 H6A_2 0.9900 no
C6_2 H6B_2 0.9900 no
C7_2 O4_2 1.429(5) no
C7_2 C8_2 1.506(6) no
C7_2 H7A_2 0.9900 no
C7_2 H7B_2 0.9900 no
C8_2 O5_2 1.440(5) no
C8_2 H8A_2 0.9900 no
C8_2 H8B_2 0.9900 no
C9_2 O5_2 1.420(5) no
C9_2 C10_2 1.517(6) no
C9_2 H9A_2 0.9900 no
C9_2 H9B_2 0.9900 no
C10_2 O1_2 1.430(5) no
C10_2 H10A_2 0.9900 no
C10_2 H10B_2 0.9900 no
Ni2_2 O9_2 1.995(3) no
Ni2_2 O7_2 2.012(3) no
Ni2_2 O6_2 2.022(3) no
Ni2_2 N3_2 2.054(3) no
Ni2_2 O11_2 2.118(3) no
Ni2_2 O12_2 2.141(3) no
O6_2 H6C_2 0.847(17) no
O6_2 H6D_2 0.830(17) no
O7_2 H7C_2 0.847(18) no
O7_2 H7D_2 0.830(18) no
N1_2 O10_2 1.186(5) no
N1_2 O8_2 1.253(4) no
N1_2 O9_2 1.286(5) no
N2_2 O13_2 1.187(5) no
N2_2 O12_2 1.273(5) no
N2_2 O11_2 1.293(5) no
C11_2 C12_2 1.437(5) no
C11_2 H11A_2 0.9800 no
C11_2 H11B_2 0.9800 no
C11_2 H11C_2 0.9800 no
C12_2 N3_2 1.151(4) no
C13_2 C14_2 1.455(6) no
C13_2 H13A_2 0.9800 no
C13_2 H13B_2 0.9800 no
C13_2 H13C_2 0.9800 no
C14_2 N4_2 1.127(5) no

loop_
_geom_hbond_atom_site_label_D
_geom_hbond_atom_site_label_H
_geom_hbond_atom_site_label_A
_geom_hbond_site_symmetry_A
_geom_hbond_distance_DH
_geom_hbond_distance_HA
_geom_hbond_distance_DA
_geom_hbond_angle_DHA
O6_1 H6C_1 O2_1 . 0.836(17) 1.88(2) 2.689(4) 163(3)
O6_1 H6D_1 O5_1 . 0.847(17) 1.96(2) 2.763(4) 158(3)
O7_1 H7C_1 O3_2 1_554 0.813(18) 2.06(3) 2.813(4) 154(5)
O7_1 H7D_1 O1_2 1_554 0.832(18) 2.02(2) 2.836(3) 165(4)
O6_2 H6C_2 O5_2 . 0.847(17) 1.907(18) 2.751(4) 174(4)
O6_2 H6D_2 O2_2 . 0.830(17) 1.90(2) 2.716(4) 167(4)
O7_2 H7C_2 O3_1 . 0.847(18) 1.95(2) 2.765(4) 162(4)
O7_2 H7D_2 O1_1 . 0.830(18) 2.03(2) 2.844(3) 166(4)

loop_
_geom_torsion_atom_site_label_1
_geom_torsion_atom_site_label_2
_geom_torsion_atom_site_label_3
_geom_torsion_atom_site_label_4
_geom_torsion
_geom_torsion_publ_flag
O1_1 C1_1 C2_1 O2_1 -61.1(5) no
O2_1 C3_1 C4_1 O3_1 71.9(5) no
O3_1 C5_1 C6_1 O4_1 58.6(4) no
O4_1 C7_1 C8_1 O5_1 -78.9(4) no
O5_1 C9_1 C10_1 O1_1 69.4(5) no
C2_1 C1_1 O1_1 C10_1 165.2(4) no
C9_1 C10_1 O1_1 C1_1 -166.2(4) no
C1_1 C2_1 O2_1 C3_1 175.4(4) no
C4_1 C3_1 O2_1 C2_1 -166.4(4) no
C6_1 C5_1 O3_1 C4_1 91.8(4) no
C3_1 C4_1 O3_1 C5_1 -171.4(3) no
C5_1 C6_1 O4_1 C7_1 -179.5(3) no
C8_1 C7_1 O4_1 C6_1 159.9(3) no
C7_1 C8_1 O5_1 C9_1 166.3(4) no
C10_1 C9_1 O5_1 C8_1 -164.1(4) no
O10_1 N1_1 O8_1 Ni1_1 -170.4(3) no
O9_1 N1_1 O8_1 Ni1_1 6.0(5) no
O7_1 Ni1_1 O8_1 N1_1 -90.8(3) no
O6_1 Ni1_1 O8_1 N1_1 85.7(3) no
N3_1 Ni1_1 O8_1 N1_1 176.8(3) no
O11_1 Ni1_1 O8_1 N1_1 93.4(11) no
O12_1 Ni1_1 O8_1 N1_1 0.0(3) no
O13_1 N2_1 O11_1 Ni1_1 178.0(4) no
O12_1 N2_1 O11_1 Ni1_1 0.4(4) no
O7_1 Ni1_1 O11_1 N2_1 87.1(3) no
O6_1 Ni1_1 O11_1 N2_1 -89.5(3) no
N3_1 Ni1_1 O11_1 N2_1 -179.9(3) no
O8_1 Ni1_1 O11_1 N2_1 -97.2(11) no
O12_1 Ni1_1 O11_1 N2_1 -0.2(3) no
O11_1 N2_1 O12_1 Ni1_1 -0.4(4) no
O13_1 N2_1 O12_1 Ni1_1 -177.9(4) no
O7_1 Ni1_1 O12_1 N2_1 -93.0(3) no
O6_1 Ni1_1 O12_1 N2_1 88.6(3) no
N3_1 Ni1_1 O12_1 N2_1 1.2(5) no
O8_1 Ni1_1 O12_1 N2_1 173.2(2) no
O11_1 Ni1_1 O12_1 N2_1 0.2(3) no
C11_1 C12_1 N3_1 Ni1_1 32(17) no
O7_1 Ni1_1 N3_1 C12_1 -178.1(16) no
O6_1 Ni1_1 N3_1 C12_1 1.5(16) no
O8_1 Ni1_1 N3_1 C12_1 -84.5(16) no
O11_1 Ni1_1 N3_1 C12_1 89.3(16) no
O12_1 Ni1_1 N3_1 C12_1 88.5(16) no
O1_2 C1_2 C2_2 O2_2 62.9(5) no
O2_2 C3_2 C4_2 O3_2 -73.6(4) no
O3_2 C5_2 C6_2 O4_2 -58.0(4) no
O4_2 C7_2 C8_2 O5_2 77.2(4) no
O5_2 C9_2 C10_2 O1_2 -66.2(5) no
C9_2 C10_2 O1_2 C1_2 163.1(4) no
C2_2 C1_2 O1_2 C10_2 -169.4(4) no
C4_2 C3_2 O2_2 C2_2 168.6(4) no
C1_2 C2_2 O2_2 C3_2 -177.3(4) no
C6_2 C5_2 O3_2 C4_2 -90.0(4) no
C3_2 C4_2 O3_2 C5_2 170.6(3) no
C5_2 C6_2 O4_2 C7_2 -178.5(3) no
C8_2 C7_2 O4_2 C6_2 -159.9(3) no
C10_2 C9_2 O5_2 C8_2 165.3(4) no
C7_2 C8_2 O5_2 C9_2 -168.2(4) no
O10_2 N1_2 O9_2 Ni2_2 -174.1(4) no
O8_2 N1_2 O9_2 Ni2_2 10.0(5) no
O7_2 Ni2_2 O9_2 N1_2 -118.3(3) no
O6_2 Ni2_2 O9_2 N1_2 63.6(3) no
N3_2 Ni2_2 O9_2 N1_2 -26.4(3) no
O11_2 Ni2_2 O9_2 N1_2 154.2(3) no
O12_2 Ni2_2 O9_2 N1_2 153.0(3) no
O13_2 N2_2 O11_2 Ni2_2 178.4(5) no
O12_2 N2_2 O11_2 Ni2_2 -2.1(4) no
O9_2 Ni2_2 O11_2 N2_2 -0.1(4) no
O7_2 Ni2_2 O11_2 N2_2 -87.2(3) no
O6_2 Ni2_2 O11_2 N2_2 91.5(3) no
N3_2 Ni2_2 O11_2 N2_2 -179.5(3) no
O12_2 Ni2_2 O11_2 N2_2 1.3(3) no
O13_2 N2_2 O12_2 Ni2_2 -178.4(5) no
O11_2 N2_2 O12_2 Ni2_2 2.1(4) no
O9_2 Ni2_2 O12_2 N2_2 178.0(3) no
O7_2 Ni2_2 O12_2 N2_2 89.5(3) no
O6_2 Ni2_2 O12_2 N2_2 -89.9(3) no
N3_2 Ni2_2 O12_2 N2_2 -3.6(5) no
O11_2 Ni2_2 O12_2 N2_2 -1.3(3) no
C11_2 C12_2 N3_2 Ni2_2 8(15) no
O9_2 Ni2_2 N3_2 C12_2 94.7(14) no
O7_2 Ni2_2 N3_2 C12_2 -176.0(14) no
O6_2 Ni2_2 N3_2 C12_2 2.7(14) no
O11_2 Ni2_2 N3_2 C12_2 -85.5(14) no
O12_2 Ni2_2 N3_2 C12_2 -83.5(15) no
